data_4340301
loop_
_publ_author_name
'Lumb, Isha'
'Hundal, Maninder Singh'
'Hundal, Geeta'

_publ_section_title
;
 Copper(II)-Catalyzed Disulfide Scission-Stepwise Aerobic Oxidative
 Cleavage to Sulfinate and Sulfonate and Reductive Anaerobic Cleavage to
 Thiols.
;
_journal_issue 14
_journal_name_full 'Inorganic chemistry'
_journal_page_first 7770
_journal_page_last 7779
_journal_paper_doi 10.1021/ic501141m
_journal_volume 53
_journal_year 2014
_chemical_formula_moiety 'C24 H22 Cu N4 O10 S2'
_chemical_formula_sum 'C24 H22 Cu N4 O10 S2'
_chemical_formula_weight 654.15
_space_group_IT_number 14
_symmetry_cell_setting monoclinic
_symmetry_space_group_name_Hall '-P 2yn'
_symmetry_space_group_name_H-M 'P 1 21/n 1'
_atom_sites_solution_hydrogens geom
_atom_sites_solution_primary direct
_atom_sites_solution_secondary difmap
_audit_creation_method SHELXL-97
_cell_angle_alpha 90.00
_cell_angle_beta 94.383(17)
_cell_angle_gamma 90.00
_cell_formula_units_Z 2
_cell_length_a 8.139(3)
_cell_length_b 11.214(3)
_cell_length_c 14.263(5)
_cell_measurement_reflns_used 2506
_cell_measurement_temperature 296(2)
_cell_measurement_theta_max 22.52
_cell_measurement_theta_min 2.31
_cell_volume 1298.0(7)
_computing_cell_refinement 'Bruker SAINT'
_computing_data_collection 'Bruker APEX2'
_computing_data_reduction 'Bruker SAINT'
_computing_molecular_graphics 'Bruker SHELXTL'
_computing_publication_material 'Bruker SHELXTL'
_computing_structure_refinement 'SHELXL-97 (Sheldrick, 2008)'
_computing_structure_solution 'Sir (Altomare et al., 1993)'
_diffrn_ambient_temperature 296(2)
_diffrn_measured_fraction_theta_full 0.992
_diffrn_measured_fraction_theta_max 0.992
_diffrn_measurement_device_type 'Bruker APEX-II CCD'
_diffrn_measurement_method '\f and \w scans'
_diffrn_radiation_monochromator graphite
_diffrn_radiation_source 'fine-focus sealed tube'
_diffrn_radiation_type MoK\a
_diffrn_radiation_wavelength 0.71073
_diffrn_reflns_av_R_equivalents 0.0427
_diffrn_reflns_av_sigmaI/netI 0.0422
_diffrn_reflns_limit_h_max 10
_diffrn_reflns_limit_h_min -10
_diffrn_reflns_limit_k_max 12
_diffrn_reflns_limit_k_min -14
_diffrn_reflns_limit_l_max 18
_diffrn_reflns_limit_l_min -18
_diffrn_reflns_number 12423
_diffrn_reflns_theta_full 28.20
_diffrn_reflns_theta_max 28.20
_diffrn_reflns_theta_min 2.31
_exptl_absorpt_coefficient_mu 1.069
_exptl_absorpt_correction_T_max 0.7456
_exptl_absorpt_correction_T_min 0.6604
_exptl_absorpt_correction_type multi-scan
_exptl_absorpt_process_details 'SADABS-2008/1 - Bruker AXS area detector scaling and absorption correction'
_exptl_crystal_colour Green
_exptl_crystal_density_diffrn 1.674
_exptl_crystal_density_method 'not measured'
_exptl_crystal_description prism
_exptl_crystal_F_000 670
_exptl_crystal_size_max 0.13
_exptl_crystal_size_mid 0.09
_exptl_crystal_size_min 0.08
_refine_diff_density_max 0.815
_refine_diff_density_min -0.400
_refine_diff_density_rms 0.070
_refine_ls_extinction_method none
_refine_ls_goodness_of_fit_ref 1.043
_refine_ls_hydrogen_treatment mixed
_refine_ls_matrix_type full
_refine_ls_number_parameters 196
_refine_ls_number_reflns 3170
_refine_ls_number_restraints 3
_refine_ls_restrained_S_all 1.043
_refine_ls_R_factor_all 0.0746
_refine_ls_R_factor_gt 0.0480
_refine_ls_shift/su_max 0.000
_refine_ls_shift/su_mean 0.000
_refine_ls_structure_factor_coef Fsqd
_refine_ls_weighting_details 'calc w=1/[\s^2^(Fo^2^)+(0.0763P)^2^+0.3504P] where P=(Fo^2^+2Fc^2^)/3'
_refine_ls_weighting_scheme calc
_refine_ls_wR_factor_gt 0.1274
_refine_ls_wR_factor_ref 0.1433
_reflns_number_gt 2226
_reflns_number_total 3170
_reflns_threshold_expression >2sigma(I)
_cod_data_source_file ic501141m_si_006.cif
_cod_data_source_block shelxl
_cod_depositor_comments
;
The following automatic conversions were performed:

'_symmetry_cell_setting' value 'Monoclinic' changed to 'monoclinic'
according to
/usr/data/users/saulius/crontab/automatic-downloads/rss-feeds/ACS/lib/dictionaries/cif_core.dic
dictionary named 'cif_core.dic' version 2.4.2 from
2011-04-26.

'_exptl_absorpt_correction_type' value 'Multi-scan'
changed to 'multi-scan' according to
/usr/data/users/saulius/crontab/automatic-downloads/rss-feeds/ACS/lib/dictionaries/cif_core.dic
dictionary named 'cif_core.dic' version 2.4.2 from 2011-04-26.

Automatic conversion script
Id: cif_fix_values 2281 2013-09-26 08:29:07Z andrius 

 Adding full bibliography for 4340297--4340301.cif.
;
_cod_original_sg_symbol_H-M 'P 21/n'
_cod_database_code 4340301

loop_
_symmetry_equiv_pos_as_xyz
'x, y, z'
'-x+1/2, y+1/2, -z+1/2'
'-x, -y, -z'
'x-1/2, -y-1/2, z-1/2'

loop_
_atom_site_label
_atom_site_type_symbol
_atom_site_fract_x
_atom_site_fract_y
_atom_site_fract_z
_atom_site_U_iso_or_equiv
_atom_site_adp_type
_atom_site_occupancy
_atom_site_symmetry_multiplicity
_atom_site_calc_flag
_atom_site_refinement_flags
C1 C 0.3184(4) 0.9318(3) -0.0671(2) 0.0526(8) Uani 1 1 d .
H1 H 0.3155 1.0092 -0.0905 0.063 Uiso 1 1 calc R
C2 C 0.4512(4) 0.8622(4) -0.0818(3) 0.0602(10) Uani 1 1 d .
H2 H 0.5375 0.8920 -0.1141 0.072 Uiso 1 1 calc R
C3 C 0.4557(4) 0.7482(4) -0.0485(3) 0.0611(10) Uani 1 1 d .
H3 H 0.5451 0.6991 -0.0578 0.073 Uiso 1 1 calc R
C4 C 0.3259(4) 0.7064(3) -0.0007(2) 0.0524(8) Uani 1 1 d .
H4 H 0.3265 0.6287 0.0223 0.063 Uiso 1 1 calc R
C5 C 0.1958(4) 0.7812(3) 0.0125(2) 0.0381(6) Uani 1 1 d .
C6 C 0.0457(4) 0.7491(3) 0.0622(2) 0.0383(6) Uani 1 1 d .
C7 C -0.0874(4) 0.5795(3) 0.1375(2) 0.0424(7) Uani 1 1 d .
C8 C -0.2441(4) 0.6277(3) 0.1391(3) 0.0529(8) Uani 1 1 d .
H8 H -0.2665 0.7021 0.1122 0.064 Uiso 1 1 calc R
C9 C -0.3666(5) 0.5672(4) 0.1801(3) 0.0602(10) Uani 1 1 d .
H9 H -0.4704 0.6014 0.1820 0.072 Uiso 1 1 calc R
C10 C -0.3363(5) 0.4553(4) 0.2185(3) 0.0632(10) Uani 1 1 d .
H10 H -0.4200 0.4137 0.2450 0.076 Uiso 1 1 calc R
C11 C -0.1847(5) 0.4069(3) 0.2173(3) 0.0584(9) Uani 1 1 d .
H11 H -0.1651 0.3319 0.2436 0.070 Uiso 1 1 calc R
C12 C -0.0571(4) 0.4664(3) 0.1776(2) 0.0457(7) Uani 1 1 d .
N1 N 0.1920(3) 0.8935(2) -0.02045(17) 0.0392(6) Uani 1 1 d .
N2 N 0.0397(3) 0.6372(2) 0.0940(2) 0.0483(7) Uani 1 1 d D
H2A H 0.124(3) 0.594(3) 0.092(3) 0.058 Uiso 1 1 d D
O1 O -0.0617(3) 0.82388(18) 0.07113(16) 0.0468(5) Uani 1 1 d .
O2 O 0.2019(5) 0.4080(5) 0.2774(3) 0.1309(17) Uani 1 1 d .
O1W O 0.1207(4) 1.0570(2) 0.1167(2) 0.0707(8) Uani 1 1 d D
H11W H 0.172(5) 1.022(4) 0.158(3) 0.085 Uiso 1 1 d D
H12W H 0.116(6) 1.1271(19) 0.125(3) 0.085 Uiso 1 1 d D
O3 O 0.2335(5) 0.4470(4) 0.1194(4) 0.156(2) Uani 1 1 d .
O4 O 0.1010(5) 0.2759(3) 0.1642(5) 0.169(3) Uani 1 1 d .
S1 S 0.13753(12) 0.39395(7) 0.18453(6) 0.0519(3) Uani 1 1 d .
Cu1 Cu 0.0000 1.0000 0.0000 0.03838(18) Uani 1 2 d S

loop_
_atom_site_aniso_label
_atom_site_aniso_U_11
_atom_site_aniso_U_22
_atom_site_aniso_U_33
_atom_site_aniso_U_23
_atom_site_aniso_U_13
_atom_site_aniso_U_12
C1 0.0457(18) 0.060(2) 0.0524(19) 0.0054(17) 0.0076(15) -0.0080(16)
C2 0.0446(19) 0.077(3) 0.060(2) 0.000(2) 0.0115(16) -0.0091(18)
C3 0.0435(19) 0.075(3) 0.066(2) -0.004(2) 0.0145(17) 0.0105(17)
C4 0.0486(19) 0.052(2) 0.058(2) 0.0036(16) 0.0115(16) 0.0093(15)
C5 0.0376(15) 0.0392(16) 0.0375(15) -0.0038(13) 0.0029(12) 0.0009(12)
C6 0.0411(16) 0.0343(15) 0.0395(15) -0.0007(12) 0.0036(12) 0.0015(12)
C7 0.0473(17) 0.0368(16) 0.0439(17) 0.0012(13) 0.0080(13) 0.0020(13)
C8 0.052(2) 0.050(2) 0.059(2) 0.0066(16) 0.0134(16) 0.0051(15)
C9 0.053(2) 0.067(2) 0.063(2) -0.0019(19) 0.0180(18) -0.0041(18)
C10 0.068(3) 0.065(2) 0.059(2) 0.0019(19) 0.0225(19) -0.017(2)
C11 0.082(3) 0.0442(19) 0.050(2) 0.0035(16) 0.0113(18) -0.0067(18)
C12 0.060(2) 0.0352(15) 0.0423(16) -0.0039(13) 0.0030(14) -0.0021(14)
N1 0.0389(13) 0.0406(14) 0.0385(13) 0.0012(11) 0.0055(10) -0.0022(10)
N2 0.0415(15) 0.0390(15) 0.0658(18) 0.0085(13) 0.0133(13) 0.0089(11)
O1 0.0483(13) 0.0361(11) 0.0580(14) 0.0047(10) 0.0175(10) 0.0066(9)
O2 0.096(3) 0.194(5) 0.095(3) -0.041(3) -0.043(2) 0.021(3)
O1W 0.098(2) 0.0473(15) 0.0620(17) -0.0119(13) -0.0280(15) 0.0120(16)
O3 0.121(3) 0.149(4) 0.211(5) 0.118(4) 0.101(3) 0.093(3)
O4 0.111(3) 0.051(2) 0.335(7) -0.078(3) -0.052(4) 0.023(2)
S1 0.0655(6) 0.0288(4) 0.0595(5) -0.0027(3) -0.0074(4) 0.0033(4)
Cu1 0.0412(3) 0.0315(3) 0.0421(3) 0.0012(2) 0.0010(2) 0.0009(2)

loop_
_atom_type_symbol
_atom_type_description
_atom_type_scat_dispersion_real
_atom_type_scat_dispersion_imag
_atom_type_scat_source
C C 0.0033 0.0016 'International Tables Vol C Tables 4.2.6.8 and 6.1.1.4'
H H 0.0000 0.0000 'International Tables Vol C Tables 4.2.6.8 and 6.1.1.4'
N N 0.0061 0.0033 'International Tables Vol C Tables 4.2.6.8 and 6.1.1.4'
O O 0.0106 0.0060 'International Tables Vol C Tables 4.2.6.8 and 6.1.1.4'
S S 0.1246 0.1234 'International Tables Vol C Tables 4.2.6.8 and 6.1.1.4'
Cu Cu 0.3201 1.2651 'International Tables Vol C Tables 4.2.6.8 and 6.1.1.4'

loop_
_geom_angle_atom_site_label_1
_geom_angle_atom_site_label_2
_geom_angle_atom_site_label_3
_geom_angle
_geom_angle_site_symmetry_1
_geom_angle_site_symmetry_3
N1 C1 C2 122.8(3) . .
N1 C1 H1 118.6 . .
C2 C1 H1 118.6 . .
C1 C2 C3 118.9(3) . .
C1 C2 H2 120.5 . .
C3 C2 H2 120.5 . .
C2 C3 C4 119.3(3) . .
C2 C3 H3 120.4 . .
C4 C3 H3 120.4 . .
C5 C4 C3 119.1(3) . .
C5 C4 H4 120.5 . .
C3 C4 H4 120.5 . .
N1 C5 C4 121.4(3) . .
N1 C5 C6 113.1(2) . .
C4 C5 C6 125.5(3) . .
O1 C6 N2 124.2(3) . .
O1 C6 C5 119.8(3) . .
N2 C6 C5 115.9(3) . .
C8 C7 N2 122.5(3) . .
C8 C7 C12 118.6(3) . .
N2 C7 C12 118.9(3) . .
C9 C8 C7 120.8(3) . .
C9 C8 H8 119.6 . .
C7 C8 H8 119.6 . .
C8 C9 C10 120.2(4) . .
C8 C9 H9 119.9 . .
C10 C9 H9 119.9 . .
C11 C10 C9 119.7(3) . .
C11 C10 H10 120.1 . .
C9 C10 H10 120.1 . .
C10 C11 C12 121.6(3) . .
C10 C11 H11 119.2 . .
C12 C11 H11 119.2 . .
C11 C12 C7 119.0(3) . .
C11 C12 S1 116.7(3) . .
C7 C12 S1 124.3(3) . .
C1 N1 C5 118.5(3) . .
C1 N1 Cu1 121.2(2) . .
C5 N1 Cu1 120.27(19) . .
C6 N2 C7 129.1(3) . .
C6 N2 H2A 118(3) . .
C7 N2 H2A 112(2) . .
C6 O1 Cu1 111.19(18) . .
Cu1 O1W H11W 131(3) . .
Cu1 O1W H12W 115(3) . .
H11W O1W H12W 114(5) . .
O4 S1 O3 113.1(4) . .
O4 S1 O2 111.5(3) . .
O3 S1 O2 113.3(4) . .
O4 S1 C12 104.5(2) . .
O3 S1 C12 108.13(18) . .
O2 S1 C12 105.6(2) . .
O1W Cu1 O1W 180.0 . 3_575
O1W Cu1 N1 88.41(12) . .
O1W Cu1 N1 91.59(12) 3_575 .
O1W Cu1 N1 91.59(12) . 3_575
O1W Cu1 N1 88.41(12) 3_575 3_575
N1 Cu1 N1 180.0 . 3_575
O1W Cu1 O1 91.01(11) . .
O1W Cu1 O1 88.98(11) 3_575 .
N1 Cu1 O1 75.59(9) . .
N1 Cu1 O1 104.41(9) 3_575 .
O1W Cu1 O1 88.98(11) . 3_575
O1W Cu1 O1 91.02(11) 3_575 3_575
N1 Cu1 O1 104.41(9) . 3_575
N1 Cu1 O1 75.59(9) 3_575 3_575
O1 Cu1 O1 180.0 . 3_575

loop_
_geom_bond_atom_site_label_1
_geom_bond_atom_site_label_2
_geom_bond_distance
_geom_bond_site_symmetry_2
C1 N1 1.338(4) .
C1 C2 1.362(5) .
C1 H1 0.9300 .
C2 C3 1.363(6) .
C2 H2 0.9300 .
C3 C4 1.383(5) .
C3 H3 0.9300 .
C4 C5 1.375(4) .
C4 H4 0.9300 .
C5 N1 1.344(4) .
C5 C6 1.503(4) .
C6 O1 1.225(3) .
C6 N2 1.337(4) .
C7 C8 1.387(5) .
C7 N2 1.404(4) .
C7 C12 1.406(4) .
C8 C9 1.373(5) .
C8 H8 0.9300 .
C9 C10 1.383(6) .
C9 H9 0.9300 .
C10 C11 1.349(6) .
C10 H10 0.9300 .
C11 C12 1.391(5) .
C11 H11 0.9300 .
C12 S1 1.776(4) .
N1 Cu1 2.006(3) .
N2 H2A 0.842(18) .
O1 Cu1 2.294(2) .
O2 S1 1.396(4) .
O1W Cu1 1.973(3) .
O1W H11W 0.80(4) .
O1W H12W 0.798(19) .
O3 S1 1.392(4) .
O4 S1 1.383(3) .
Cu1 O1W 1.973(3) 3_575
Cu1 N1 2.006(3) 3_575
Cu1 O1 2.294(2) 3_575

loop_
_geom_torsion_atom_site_label_1
_geom_torsion_atom_site_label_2
_geom_torsion_atom_site_label_3
_geom_torsion_atom_site_label_4
_geom_torsion
_geom_torsion_site_symmetry_4
N1 C1 C2 C3 0.6(6) .
C1 C2 C3 C4 -0.1(6) .
C2 C3 C4 C5 -0.4(6) .
C3 C4 C5 N1 0.4(5) .
C3 C4 C5 C6 179.6(3) .
N1 C5 C6 O1 -1.9(4) .
C4 C5 C6 O1 178.9(3) .
N1 C5 C6 N2 177.9(3) .
C4 C5 C6 N2 -1.4(5) .
N2 C7 C8 C9 178.2(3) .
C12 C7 C8 C9 0.8(5) .
C7 C8 C9 C10 -1.5(6) .
C8 C9 C10 C11 1.3(6) .
C9 C10 C11 C12 -0.4(6) .
C10 C11 C12 C7 -0.3(5) .
C10 C11 C12 S1 178.0(3) .
C8 C7 C12 C11 0.2(5) .
N2 C7 C12 C11 -177.4(3) .
C8 C7 C12 S1 -178.0(3) .
N2 C7 C12 S1 4.4(5) .
C2 C1 N1 C5 -0.6(5) .
C2 C1 N1 Cu1 179.6(3) .
C4 C5 N1 C1 0.1(4) .
C6 C5 N1 C1 -179.2(3) .
C4 C5 N1 Cu1 179.9(2) .
C6 C5 N1 Cu1 0.6(3) .
O1 C6 N2 C7 4.1(6) .
C5 C6 N2 C7 -175.7(3) .
C8 C7 N2 C6 11.8(5) .
C12 C7 N2 C6 -170.8(3) .
N2 C6 O1 Cu1 -177.8(3) .
C5 C6 O1 Cu1 2.0(3) .
C11 C12 S1 O4 42.2(4) .
C7 C12 S1 O4 -139.6(4) .
C11 C12 S1 O3 162.8(4) .
C7 C12 S1 O3 -18.9(4) .
C11 C12 S1 O2 -75.6(3) .
C7 C12 S1 O2 102.7(4) .
C1 N1 Cu1 O1W -88.5(3) .
C5 N1 Cu1 O1W 91.7(2) .
C1 N1 Cu1 O1W 91.5(3) 3_575
C5 N1 Cu1 O1W -88.3(2) 3_575
C1 N1 Cu1 O1 -180.0(3) .
C5 N1 Cu1 O1 0.3(2) .
C1 N1 Cu1 O1 0.0(3) 3_575
C5 N1 Cu1 O1 -179.7(2) 3_575
C6 O1 Cu1 O1W -89.3(2) .
C6 O1 Cu1 O1W 90.7(2) 3_575
C6 O1 Cu1 N1 -1.2(2) .
C6 O1 Cu1 N1 178.8(2) 3_575
